data_4032003
loop_
_publ_author_name
'Pozharskii, Alexander F.'
'Ozeryanskii, Valery A.'
'Mikshiev, Vladimir Y.'
'Antonov, Alexander S.'
'Chernyshev, Anatoly V.'
'Metelitsa, Anatoly V.'
'Borodkin, Gennady S.'
'Fedik, Nikita S.'
'Dyablo, Olga V.'

_publ_section_title
;
 10-Dimethylamino Derivatives of Benzo[h]quinoline and
 Benzo[h]quinazolines: Fluorescent Proton Sponge Analogues with Opposed
 peri-NMe2/-N&#x2550; Groups. How to Distinguish between Proton Sponges
 and Pseudo-Proton Sponges.
;
_journal_issue 13
_journal_name_full 'The Journal of organic chemistry'
_journal_page_first 5574
_journal_page_last 5587
_journal_paper_doi 10.1021/acs.joc.6b00917
_journal_volume 81
_journal_year 2016
_chemical_formula_moiety '(C26 H21 Br N3)+, (Cl O4)-'
_chemical_formula_sum 'C26 H21 Br Cl N3 O4'
_chemical_formula_weight 554.82
_chemical_name_systematic
; 
 ? 
;
_space_group_IT_number 14
_symmetry_cell_setting monoclinic
_symmetry_space_group_name_Hall '-P 2yn'
_symmetry_space_group_name_H-M 'P 1 21/n 1'
_atom_sites_solution_hydrogens difmap
_atom_sites_solution_primary direct
_atom_sites_solution_secondary difmap
_audit_creation_method SHELXL-97
_cell_angle_alpha 90.00
_cell_angle_beta 105.626(2)
_cell_angle_gamma 90.00
_cell_formula_units_Z 4
_cell_length_a 9.3748(10)
_cell_length_b 14.9234(16)
_cell_length_c 17.0073(18)
_cell_measurement_reflns_used 4317
_cell_measurement_temperature 120(2)
_cell_measurement_theta_max 25.32
_cell_measurement_theta_min 2.26
_cell_volume 2291.4(4)
_computing_cell_refinement 'SAINT (Bruker, 2009)'
_computing_data_collection 'APEX (Bruker, 2009)'
_computing_data_reduction 'SAINT (Bruker, 2009)'
_computing_molecular_graphics 'SHELXTL (Sheldrick, 2008)'
_computing_publication_material 'SHELXTL (Sheldrick, 2008) and PLATON (Spek, 2009)'
_computing_structure_refinement 'SHELXTL (Sheldrick, 2008)'
_computing_structure_solution 'SHELXTL (Sheldrick, 2008)'
_diffrn_ambient_temperature 120(2)
_diffrn_measured_fraction_theta_full 1.000
_diffrn_measured_fraction_theta_max 1.000
_diffrn_measurement_device_type 'Bruker APEX-II CCD'
_diffrn_measurement_method '\f and \w scans'
_diffrn_radiation_monochromator graphite
_diffrn_radiation_source 'sealed tube'
_diffrn_radiation_type MoK\a
_diffrn_radiation_wavelength 0.71073
_diffrn_reflns_av_R_equivalents 0.1192
_diffrn_reflns_av_sigmaI/netI 0.0792
_diffrn_reflns_limit_h_max 12
_diffrn_reflns_limit_h_min -12
_diffrn_reflns_limit_k_max 20
_diffrn_reflns_limit_k_min -20
_diffrn_reflns_limit_l_max 23
_diffrn_reflns_limit_l_min -23
_diffrn_reflns_number 36938
_diffrn_reflns_theta_full 29.00
_diffrn_reflns_theta_max 29.00
_diffrn_reflns_theta_min 2.26
_diffrn_standards_decay_% 0
_diffrn_standards_number 0
_exptl_absorpt_coefficient_mu 1.951
_exptl_absorpt_correction_T_max 0.943
_exptl_absorpt_correction_T_min 0.726
_exptl_absorpt_correction_type multi-scan
_exptl_absorpt_process_details 'SADABS-2008/1 (Bruker,2008)'
_exptl_crystal_colour colorless
_exptl_crystal_density_diffrn 1.608
_exptl_crystal_density_method 'not measured'
_exptl_crystal_description plate
_exptl_crystal_F_000 1128
_exptl_crystal_size_max 0.24
_exptl_crystal_size_mid 0.12
_exptl_crystal_size_min 0.03
_refine_diff_density_max 0.636
_refine_diff_density_min -0.728
_refine_diff_density_rms 0.096
_refine_ls_extinction_method none
_refine_ls_goodness_of_fit_ref 1.014
_refine_ls_hydrogen_treatment mixed
_refine_ls_matrix_type full
_refine_ls_number_parameters 322
_refine_ls_number_reflns 6086
_refine_ls_number_restraints 0
_refine_ls_restrained_S_all 1.014
_refine_ls_R_factor_all 0.0891
_refine_ls_R_factor_gt 0.0476
_refine_ls_shift/su_max 0.000
_refine_ls_shift/su_mean 0.000
_refine_ls_structure_factor_coef Fsqd
_refine_ls_weighting_details 'calc w=1/[\s^2^(Fo^2^)+(0.0345P)^2^+1.4511P] where P=(Fo^2^+2Fc^2^)/3'
_refine_ls_weighting_scheme calc
_refine_ls_wR_factor_gt 0.0861
_refine_ls_wR_factor_ref 0.0996
_reflns_number_gt 4154
_reflns_number_total 6086
_reflns_threshold_expression I>2\s(I)
_cod_data_source_file jo6b00917_si_004.cif
_cod_data_source_block s10
_cod_depositor_comments
;
The following automatic conversions were performed:

'_symmetry_cell_setting' value 'Monoclinic' changed to 'monoclinic'
according to
/usr/data/users/saulius/crontab/automatic-downloads/current/ACS/lib/dictionaries/cif_core.dic
dictionary named 'cif_core.dic' version 2.4.2 from 2011-04-26.

Automatic conversion script
Id: cif_fix_values 4268 2015-11-12 08:31:59Z antanas 
;
_cod_original_sg_symbol_H-M 'P 21/n  '
_cod_database_code 4032003

loop_
_symmetry_equiv_pos_as_xyz
'x, y, z'
'-x+1/2, y+1/2, -z+1/2'
'-x, -y, -z'
'x-1/2, -y-1/2, z-1/2'

loop_
_atom_site_label
_atom_site_type_symbol
_atom_site_fract_x
_atom_site_fract_y
_atom_site_fract_z
_atom_site_U_iso_or_equiv
_atom_site_adp_type
_atom_site_occupancy
_atom_site_symmetry_multiplicity
_atom_site_calc_flag
_atom_site_refinement_flags
Br1 Br 0.61036(3) 0.23903(2) 0.09518(2) 0.02092(9) Uani 1 1 d .
N1 N 0.2080(3) 0.48896(16) 0.16044(15) 0.0152(5) Uani 1 1 d .
N2 N 0.0527(3) 0.61400(16) 0.16005(15) 0.0165(5) Uani 1 1 d .
N3 N 0.3972(3) 0.36171(17) 0.17227(15) 0.0160(5) Uani 1 1 d .
C1 C 0.4798(3) 0.33252(19) 0.04592(18) 0.0156(6) Uani 1 1 d .
C2 C 0.3958(3) 0.38049(19) 0.08671(18) 0.0145(6) Uani 1 1 d .
C3 C 0.3041(3) 0.45165(18) 0.04623(18) 0.0140(6) Uani 1 1 d .
C4 C 0.2157(3) 0.50880(19) 0.08421(18) 0.0138(6) Uani 1 1 d .
C5 C 0.1207(3) 0.53885(19) 0.19339(18) 0.0156(6) Uani 1 1 d .
C6 C 0.0611(3) 0.63746(19) 0.08579(18) 0.0152(6) Uani 1 1 d .
C7 C 0.1347(3) 0.58155(19) 0.04060(18) 0.0149(6) Uani 1 1 d .
C8 C 0.1265(3) 0.59258(19) -0.04424(18) 0.0164(6) Uani 1 1 d .
H8A H 0.0648 0.6378 -0.0753 0.020 Uiso 1 1 calc R
C9 C 0.2060(3) 0.53891(19) -0.07988(18) 0.0156(6) Uani 1 1 d .
H9A H 0.1995 0.5475 -0.1361 0.019 Uiso 1 1 calc R
C10 C 0.2990(3) 0.47014(19) -0.03691(18) 0.0155(6) Uani 1 1 d .
C11 C 0.3857(3) 0.4182(2) -0.07571(18) 0.0176(6) Uani 1 1 d .
H11A H 0.3822 0.4300 -0.1311 0.021 Uiso 1 1 calc R
C12 C 0.4746(3) 0.35128(19) -0.03501(19) 0.0171(6) Uani 1 1 d .
H12A H 0.5331 0.3174 -0.0619 0.020 Uiso 1 1 calc R
C13 C 0.3407(4) 0.2703(2) 0.1859(2) 0.0244(7) Uani 1 1 d .
H13A H 0.2509 0.2571 0.1424 0.037 Uiso 1 1 calc R
H13B H 0.3178 0.2690 0.2388 0.037 Uiso 1 1 calc R
H13C H 0.4166 0.2253 0.1854 0.037 Uiso 1 1 calc R
C14 C 0.5386(4) 0.3874(2) 0.23325(19) 0.0241(7) Uani 1 1 d .
H14A H 0.5595 0.4508 0.2264 0.036 Uiso 1 1 calc R
H14B H 0.6199 0.3507 0.2247 0.036 Uiso 1 1 calc R
H14C H 0.5290 0.3775 0.2886 0.036 Uiso 1 1 calc R
C15 C 0.0944(3) 0.5082(2) 0.27115(18) 0.0171(6) Uani 1 1 d .
C16 C 0.1850(4) 0.4448(2) 0.32030(19) 0.0223(7) Uani 1 1 d .
H16A H 0.2697 0.4230 0.3058 0.027 Uiso 1 1 calc R
C17 C 0.1532(4) 0.4131(2) 0.3898(2) 0.0245(7) Uani 1 1 d .
H17A H 0.2165 0.3703 0.4232 0.029 Uiso 1 1 calc R
C18 C 0.0290(4) 0.4437(2) 0.41118(19) 0.0215(7) Uani 1 1 d .
H18A H 0.0071 0.4217 0.4590 0.026 Uiso 1 1 calc R
C19 C -0.0625(4) 0.5062(2) 0.3628(2) 0.0215(7) Uani 1 1 d .
H19A H -0.1481 0.5267 0.3771 0.026 Uiso 1 1 calc R
C20 C -0.0299(4) 0.5393(2) 0.29298(19) 0.0193(7) Uani 1 1 d .
H20A H -0.0924 0.5830 0.2603 0.023 Uiso 1 1 calc R
C21 C -0.0125(3) 0.72313(19) 0.05460(18) 0.0177(6) Uani 1 1 d .
C22 C -0.1332(3) 0.7499(2) 0.08290(19) 0.0200(6) Uani 1 1 d .
H22A H -0.1650 0.7132 0.1205 0.024 Uiso 1 1 calc R
C23 C -0.2062(4) 0.8292(2) 0.0565(2) 0.0252(7) Uani 1 1 d .
H23A H -0.2886 0.8465 0.0756 0.030 Uiso 1 1 calc R
C24 C -0.1594(4) 0.8839(2) 0.0023(2) 0.0308(8) Uani 1 1 d .
H24A H -0.2105 0.9381 -0.0163 0.037 Uiso 1 1 calc R
C25 C -0.0379(4) 0.8592(2) -0.0248(2) 0.0280(8) Uani 1 1 d .
H25A H -0.0048 0.8971 -0.0611 0.034 Uiso 1 1 calc R
C26 C 0.0349(3) 0.77963(19) 0.00092(19) 0.0200(7) Uani 1 1 d .
H26A H 0.1178 0.7631 -0.0180 0.024 Uiso 1 1 calc R
Cl1 Cl 0.95963(9) 0.20338(6) 0.24678(5) 0.02410(18) Uani 1 1 d .
O1 O 0.8626(3) 0.24360(18) 0.28917(15) 0.0380(6) Uani 1 1 d .
O2 O 0.9941(3) 0.26692(18) 0.19202(15) 0.0357(6) Uani 1 1 d .
O3 O 1.0941(3) 0.1746(2) 0.30447(15) 0.0438(7) Uani 1 1 d .
O4 O 0.8861(3) 0.12766(19) 0.2015(2) 0.0521(8) Uani 1 1 d .
H1 H 0.321(4) 0.406(2) 0.182(2) 0.022(9) Uiso 1 1 d .

loop_
_atom_site_aniso_label
_atom_site_aniso_U_11
_atom_site_aniso_U_22
_atom_site_aniso_U_33
_atom_site_aniso_U_23
_atom_site_aniso_U_13
_atom_site_aniso_U_12
Br1 0.01963(15) 0.02129(16) 0.02203(16) 0.00299(14) 0.00596(12) 0.00622(13)
N1 0.0152(13) 0.0173(13) 0.0128(13) -0.0018(10) 0.0035(10) -0.0026(10)
N2 0.0157(13) 0.0176(13) 0.0161(13) -0.0010(10) 0.0041(11) -0.0013(10)
N3 0.0165(13) 0.0197(13) 0.0118(13) 0.0034(10) 0.0039(10) 0.0045(10)
C1 0.0103(14) 0.0164(14) 0.0177(16) -0.0002(12) -0.0003(12) 0.0010(11)
C2 0.0128(14) 0.0181(15) 0.0119(14) -0.0010(11) 0.0022(12) -0.0019(11)
C3 0.0125(14) 0.0127(14) 0.0156(15) -0.0019(11) 0.0016(12) -0.0029(11)
C4 0.0116(14) 0.0179(14) 0.0115(14) -0.0026(11) 0.0024(12) -0.0051(11)
C5 0.0128(14) 0.0195(15) 0.0129(15) -0.0017(12) 0.0007(12) -0.0007(11)
C6 0.0095(13) 0.0174(15) 0.0177(15) -0.0012(12) 0.0020(12) -0.0028(11)
C7 0.0139(14) 0.0149(14) 0.0142(15) -0.0005(11) 0.0007(12) -0.0019(11)
C8 0.0158(15) 0.0167(14) 0.0147(15) 0.0034(12) 0.0008(12) -0.0034(11)
C9 0.0172(15) 0.0175(15) 0.0108(14) -0.0004(11) 0.0014(12) -0.0029(11)
C10 0.0144(14) 0.0198(15) 0.0116(15) -0.0017(12) 0.0021(12) -0.0048(11)
C11 0.0197(16) 0.0201(15) 0.0129(15) -0.0022(11) 0.0043(13) -0.0047(12)
C12 0.0157(15) 0.0185(15) 0.0177(16) -0.0058(12) 0.0055(13) -0.0007(12)
C13 0.0274(17) 0.0216(16) 0.0278(18) 0.0043(14) 0.0135(15) -0.0005(14)
C14 0.0221(17) 0.0350(19) 0.0108(16) 0.0039(13) -0.0030(13) 0.0015(14)
C15 0.0183(15) 0.0187(15) 0.0121(15) -0.0018(12) 0.0005(12) -0.0008(12)
C16 0.0220(17) 0.0313(18) 0.0146(16) -0.0012(13) 0.0068(13) 0.0037(14)
C17 0.0273(18) 0.0255(17) 0.0192(17) 0.0049(13) 0.0035(14) 0.0025(14)
C18 0.0276(18) 0.0221(16) 0.0152(16) -0.0012(13) 0.0064(14) -0.0066(13)
C19 0.0210(16) 0.0263(17) 0.0191(17) -0.0015(13) 0.0086(14) -0.0022(13)
C20 0.0234(16) 0.0191(16) 0.0161(16) -0.0011(12) 0.0062(13) 0.0013(12)
C21 0.0178(15) 0.0159(15) 0.0156(15) -0.0022(12) -0.0021(12) 0.0010(11)
C22 0.0164(14) 0.0239(17) 0.0178(15) -0.0023(13) 0.0013(12) 0.0008(12)
C23 0.0172(16) 0.0279(18) 0.0273(19) -0.0038(14) 0.0005(14) 0.0064(13)
C24 0.035(2) 0.0205(17) 0.031(2) 0.0006(15) -0.0016(17) 0.0079(14)
C25 0.037(2) 0.0203(17) 0.0246(18) 0.0049(14) 0.0055(16) 0.0012(14)
C26 0.0220(16) 0.0174(16) 0.0198(16) -0.0015(12) 0.0044(13) 0.0003(12)
Cl1 0.0195(4) 0.0337(4) 0.0195(4) 0.0085(3) 0.0059(3) 0.0044(3)
O1 0.0317(13) 0.0572(17) 0.0288(13) 0.0105(13) 0.0145(11) 0.0195(13)
O2 0.0311(13) 0.0484(16) 0.0281(13) 0.0199(12) 0.0086(11) -0.0038(12)
O3 0.0280(14) 0.075(2) 0.0281(15) 0.0225(14) 0.0076(12) 0.0261(14)
O4 0.0466(18) 0.0394(17) 0.069(2) -0.0064(15) 0.0128(17) -0.0055(14)

loop_
_atom_type_symbol
_atom_type_description
_atom_type_scat_dispersion_real
_atom_type_scat_dispersion_imag
_atom_type_scat_source
C C 0.0033 0.0016 'International Tables Vol C Tables 4.2.6.8 and 6.1.1.4'
H H 0.0000 0.0000 'International Tables Vol C Tables 4.2.6.8 and 6.1.1.4'
N N 0.0061 0.0033 'International Tables Vol C Tables 4.2.6.8 and 6.1.1.4'
O O 0.0106 0.0060 'International Tables Vol C Tables 4.2.6.8 and 6.1.1.4'
Cl Cl 0.1484 0.1585 'International Tables Vol C Tables 4.2.6.8 and 6.1.1.4'
Br Br -0.2901 2.4595 'International Tables Vol C Tables 4.2.6.8 and 6.1.1.4'

loop_
_geom_angle_atom_site_label_1
_geom_angle_atom_site_label_2
_geom_angle_atom_site_label_3
_geom_angle
C5 N1 C4 118.5(3)
C6 N2 C5 118.6(3)
C2 N3 C14 113.9(2)
C2 N3 C13 114.4(2)
C14 N3 C13 114.1(2)
C2 N3 H1 102.5(18)
C14 N3 H1 104.3(18)
C13 N3 H1 106.0(18)
C2 C1 C12 121.3(3)
C2 C1 Br1 123.2(2)
C12 C1 Br1 115.5(2)
C1 C2 C3 119.7(3)
C1 C2 N3 122.7(3)
C3 C2 N3 117.5(3)
C2 C3 C10 118.6(3)
C2 C3 C4 124.4(3)
C10 C3 C4 117.0(3)
N1 C4 C7 120.8(3)
N1 C4 C3 118.8(3)
C7 C4 C3 120.4(3)
N1 C5 N2 124.4(3)
N1 C5 C15 118.1(3)
N2 C5 C15 117.5(3)
N2 C6 C7 121.0(3)
N2 C6 C21 115.1(3)
C7 C6 C21 123.8(3)
C4 C7 C6 115.7(3)
C4 C7 C8 119.4(3)
C6 C7 C8 124.8(3)
C9 C8 C7 120.0(3)
C9 C8 H8A 120.0
C7 C8 H8A 120.0
C8 C9 C10 122.6(3)
C8 C9 H9A 118.7
C10 C9 H9A 118.7
C11 C10 C9 120.6(3)
C11 C10 C3 119.2(3)
C9 C10 C3 120.2(3)
C12 C11 C10 121.0(3)
C12 C11 H11A 119.5
C10 C11 H11A 119.5
C11 C12 C1 120.2(3)
C11 C12 H12A 119.9
C1 C12 H12A 119.9
N3 C13 H13A 109.5
N3 C13 H13B 109.5
H13A C13 H13B 109.5
N3 C13 H13C 109.5
H13A C13 H13C 109.5
H13B C13 H13C 109.5
N3 C14 H14A 109.5
N3 C14 H14B 109.5
H14A C14 H14B 109.5
N3 C14 H14C 109.5
H14A C14 H14C 109.5
H14B C14 H14C 109.5
C16 C15 C20 119.0(3)
C16 C15 C5 121.7(3)
C20 C15 C5 119.2(3)
C17 C16 C15 120.7(3)
C17 C16 H16A 119.6
C15 C16 H16A 119.6
C16 C17 C18 120.2(3)
C16 C17 H17A 119.9
C18 C17 H17A 119.9
C19 C18 C17 119.8(3)
C19 C18 H18A 120.1
C17 C18 H18A 120.1
C18 C19 C20 120.3(3)
C18 C19 H19A 119.9
C20 C19 H19A 119.9
C19 C20 C15 120.0(3)
C19 C20 H20A 120.0
C15 C20 H20A 120.0
C26 C21 C22 118.6(3)
C26 C21 C6 123.6(3)
C22 C21 C6 117.7(3)
C23 C22 C21 120.6(3)
C23 C22 H22A 119.7
C21 C22 H22A 119.7
C22 C23 C24 120.1(3)
C22 C23 H23A 119.9
C24 C23 H23A 119.9
C23 C24 C25 119.9(3)
C23 C24 H24A 120.0
C25 C24 H24A 120.0
C26 C25 C24 120.2(3)
C26 C25 H25A 119.9
C24 C25 H25A 119.9
C25 C26 C21 120.5(3)
C25 C26 H26A 119.7
C21 C26 H26A 119.7
O2 Cl1 O4 109.53(18)
O2 Cl1 O1 109.61(16)
O4 Cl1 O1 108.70(18)
O2 Cl1 O3 109.46(16)
O4 Cl1 O3 109.69(18)
O1 Cl1 O3 109.84(15)

loop_
_geom_bond_atom_site_label_1
_geom_bond_atom_site_label_2
_geom_bond_distance
Br1 C1 1.896(3)
N1 C5 1.336(4)
N1 C4 1.351(4)
N2 C6 1.333(4)
N2 C5 1.338(4)
N3 C2 1.479(4)
N3 C14 1.497(4)
N3 C13 1.503(4)
N3 H1 1.02(3)
C1 C2 1.381(4)
C1 C12 1.393(4)
C2 C3 1.422(4)
C3 C10 1.429(4)
C3 C4 1.456(4)
C4 C7 1.415(4)
C5 C15 1.482(4)
C6 C7 1.431(4)
C6 C21 1.482(4)
C7 C8 1.433(4)
C8 C9 1.345(4)
C8 H8A 0.9500
C9 C10 1.416(4)
C9 H9A 0.9500
C10 C11 1.409(4)
C11 C12 1.364(4)
C11 H11A 0.9500
C12 H12A 0.9500
C13 H13A 0.9800
C13 H13B 0.9800
C13 H13C 0.9800
C14 H14A 0.9800
C14 H14B 0.9800
C14 H14C 0.9800
C15 C16 1.390(4)
C15 C20 1.394(4)
C16 C17 1.378(4)
C16 H16A 0.9500
C17 C18 1.387(5)
C17 H17A 0.9500
C18 C19 1.379(4)
C18 H18A 0.9500
C19 C20 1.394(4)
C19 H19A 0.9500
C20 H20A 0.9500
C21 C26 1.400(4)
C21 C22 1.401(4)
C22 C23 1.381(4)
C22 H22A 0.9500
C23 C24 1.388(5)
C23 H23A 0.9500
C24 C25 1.388(5)
C24 H24A 0.9500
C25 C26 1.380(4)
C25 H25A 0.9500
C26 H26A 0.9500
Cl1 O2 1.426(2)
Cl1 O4 1.435(3)
Cl1 O1 1.436(2)
Cl1 O3 1.438(2)

loop_
_geom_torsion_atom_site_label_1
_geom_torsion_atom_site_label_2
_geom_torsion_atom_site_label_3
_geom_torsion_atom_site_label_4
_geom_torsion
C12 C1 C2 C3 -1.2(4)
Br1 C1 C2 C3 177.9(2)
C12 C1 C2 N3 179.2(3)
Br1 C1 C2 N3 -1.6(4)
C14 N3 C2 C1 70.5(4)
C13 N3 C2 C1 -63.3(4)
C14 N3 C2 C3 -109.0(3)
C13 N3 C2 C3 117.2(3)
C1 C2 C3 C10 1.5(4)
N3 C2 C3 C10 -179.0(2)
C1 C2 C3 C4 -177.4(3)
N3 C2 C3 C4 2.1(4)
C5 N1 C4 C7 0.8(4)
C5 N1 C4 C3 -176.6(3)
C2 C3 C4 N1 -6.4(4)
C10 C3 C4 N1 174.6(3)
C2 C3 C4 C7 176.1(3)
C10 C3 C4 C7 -2.8(4)
C4 N1 C5 N2 -8.1(4)
C4 N1 C5 C15 170.5(3)
C6 N2 C5 N1 6.1(4)
C6 N2 C5 C15 -172.6(3)
C5 N2 C6 C7 3.1(4)
C5 N2 C6 C21 -177.9(3)
N1 C4 C7 C6 7.3(4)
C3 C4 C7 C6 -175.3(2)
N1 C4 C7 C8 -170.3(3)
C3 C4 C7 C8 7.1(4)
N2 C6 C7 C4 -9.4(4)
C21 C6 C7 C4 171.7(3)
N2 C6 C7 C8 168.1(3)
C21 C6 C7 C8 -10.8(4)
C4 C7 C8 C9 -5.9(4)
C6 C7 C8 C9 176.7(3)
C7 C8 C9 C10 0.4(4)
C8 C9 C10 C11 -177.0(3)
C8 C9 C10 C3 4.0(4)
C2 C3 C10 C11 -0.7(4)
C4 C3 C10 C11 178.3(3)
C2 C3 C10 C9 178.3(3)
C4 C3 C10 C9 -2.7(4)
C9 C10 C11 C12 -179.4(3)
C3 C10 C11 C12 -0.4(4)
C10 C11 C12 C1 0.7(4)
C2 C1 C12 C11 0.1(4)
Br1 C1 C12 C11 -179.1(2)
N1 C5 C15 C16 17.0(4)
N2 C5 C15 C16 -164.3(3)
N1 C5 C15 C20 -158.7(3)
N2 C5 C15 C20 20.0(4)
C20 C15 C16 C17 -0.3(5)
C5 C15 C16 C17 -176.0(3)
C15 C16 C17 C18 0.6(5)
C16 C17 C18 C19 -0.2(5)
C17 C18 C19 C20 -0.6(5)
C18 C19 C20 C15 1.0(5)
C16 C15 C20 C19 -0.6(5)
C5 C15 C20 C19 175.3(3)
N2 C6 C21 C26 149.7(3)
C7 C6 C21 C26 -31.4(4)
N2 C6 C21 C22 -28.1(4)
C7 C6 C21 C22 150.8(3)
C26 C21 C22 C23 1.8(4)
C6 C21 C22 C23 179.7(3)
C21 C22 C23 C24 -0.8(5)
C22 C23 C24 C25 -0.7(5)
C23 C24 C25 C26 1.2(5)
C24 C25 C26 C21 -0.2(5)
C22 C21 C26 C25 -1.3(4)
C6 C21 C26 C25 -179.1(3)
